data_2237810
loop_
_publ_author_name
'Kim, Jae Eun'
'Kim, Jun Hee'
'Sim, Wonbo'
'Lee, Jai Young'

_publ_section_title
;
 9-[3-(Carbazol-9-yl)-5-methylphenyl]carbazole
;
_journal_coeditor_code FB2283
_journal_issue 6
_journal_name_full 'Acta Crystallographica Section E'
_journal_page_first o828
_journal_paper_doi 10.1107/S1600536813011641
_journal_volume 69
_journal_year 2013
_chemical_formula_iupac 'C31 H22 N2'
_chemical_formula_moiety 'C31 H22 N2'
_chemical_formula_sum 'C31 H22 N2'
_chemical_formula_weight 422.51
_chemical_name_systematic
;
9-[3-(Carbazol-9-yl)-5-methylphenyl]carbazole
;
_space_group_IT_number 14
_symmetry_cell_setting monoclinic
_symmetry_space_group_name_Hall '-P 2yn'
_symmetry_space_group_name_H-M 'P 1 21/n 1'
_atom_sites_solution_hydrogens difmap
_atom_sites_solution_primary direct
_atom_sites_solution_secondary difmap
_audit_creation_method SHELXL-97
_cell_angle_alpha 90.00
_cell_angle_beta 96.9010(10)
_cell_angle_gamma 90.00
_cell_formula_units_Z 8
_cell_length_a 9.25030(10)
_cell_length_b 29.3854(4)
_cell_length_c 16.2616(2)
_cell_measurement_reflns_used 8960
_cell_measurement_temperature 173(2)
_cell_measurement_theta_max 25.30
_cell_measurement_theta_min 2.32
_cell_volume 4388.27(9)
_computing_cell_refinement '<i>SAINT-Plus</i> (Bruker, 2006)'
_computing_data_collection '<i>APEX2</i> (Bruker, 2006)'
_computing_data_reduction '<i>SAINT-Plus</i> (Bruker, 2006)'
_computing_molecular_graphics '<i>SHELXTL</i> (Sheldrick, 2008)'
_computing_publication_material '<i>SHELXTL</i> (Sheldrick, 2008)'
_computing_structure_refinement '<i>SHELXTL</i> (Sheldrick, 2008)'
_computing_structure_solution '<i>SHELXTL</i> (Sheldrick, 2008)'
_diffrn_ambient_temperature 173(2)
_diffrn_measured_fraction_theta_full 0.992
_diffrn_measured_fraction_theta_max 0.992
_diffrn_measurement_device_type 'Bruker APEXII CCD'
_diffrn_measurement_method '\f and \w scans'
_diffrn_radiation_monochromator graphite
_diffrn_radiation_source 'fine-focus sealed tube'
_diffrn_radiation_type MoK\a
_diffrn_radiation_wavelength 0.71073
_diffrn_reflns_av_R_equivalents 0.0406
_diffrn_reflns_av_sigmaI/netI 0.0514
_diffrn_reflns_limit_h_max 12
_diffrn_reflns_limit_h_min -11
_diffrn_reflns_limit_k_max 33
_diffrn_reflns_limit_k_min -39
_diffrn_reflns_limit_l_max 21
_diffrn_reflns_limit_l_min -21
_diffrn_reflns_number 42985
_diffrn_reflns_theta_full 28.30
_diffrn_reflns_theta_max 28.30
_diffrn_reflns_theta_min 1.39
_diffrn_standards_number 0
_exptl_absorpt_coefficient_mu 0.075
_exptl_absorpt_correction_T_max 0.9838
_exptl_absorpt_correction_T_min 0.9809
_exptl_absorpt_correction_type multi-scan
_exptl_absorpt_process_details '(<i>SADABS</i>; Sheldrick, 1996)'
_exptl_crystal_colour colourless
_exptl_crystal_density_diffrn 1.279
_exptl_crystal_density_method 'not measured'
_exptl_crystal_description block
_exptl_crystal_F_000 1776
_exptl_crystal_size_max 0.26
_exptl_crystal_size_mid 0.23
_exptl_crystal_size_min 0.22
_refine_diff_density_max 0.255
_refine_diff_density_min -0.217
_refine_ls_extinction_coef 0.0025(3)
_refine_ls_extinction_expression Fc^*^=kFc[1+0.001xFc^2^\l^3^/sin(2\q)]^-1/4^
_refine_ls_extinction_method '<i>SHELXTL</i> (Sheldrick, 2008)'
_refine_ls_goodness_of_fit_ref 1.028
_refine_ls_hydrogen_treatment constr
_refine_ls_matrix_type full
_refine_ls_number_constraints 174
_refine_ls_number_parameters 598
_refine_ls_number_reflns 10834
_refine_ls_number_restraints 0
_refine_ls_restrained_S_all 1.028
_refine_ls_R_factor_all 0.0870
_refine_ls_R_factor_gt 0.0509
_refine_ls_shift/su_max 0.001
_refine_ls_shift/su_mean 0.000
_refine_ls_structure_factor_coef Fsqd
_refine_ls_weighting_details 'calc w=1/[\s^2^(Fo^2^)+(0.0411P)^2^+1.3445P] where P=(Fo^2^+2Fc^2^)/3'
_refine_ls_weighting_scheme calc
_refine_ls_wR_factor_gt 0.1041
_refine_ls_wR_factor_ref 0.1173
_reflns_number_gt 7284
_reflns_number_total 10834
_reflns_threshold_expression I>2sigma(I)
_cod_data_source_file fb2283.cif
_cod_data_source_block I
_cod_original_sg_symbol_H-M 'P 21/n'
_cod_database_code 2237810
_cod_database_fobs_code 2237810

loop_
_symmetry_equiv_pos_as_xyz
'x, y, z'
'-x+1/2, y+1/2, -z+1/2'
'-x, -y, -z'
'x-1/2, -y-1/2, z-1/2'

loop_
_atom_site_type_symbol
_atom_site_label
_atom_site_fract_x
_atom_site_fract_y
_atom_site_fract_z
_atom_site_U_iso_or_equiv
_atom_site_adp_type
_atom_site_calc_flag
_atom_site_refinement_flags
_atom_site_occupancy
_atom_site_symmetry_multiplicity
N N1 0.27690(14) 0.62649(4) 0.76286(8) 0.0290(3) Uani d . 1 4
N N2 0.33297(14) 0.47722(4) 0.89106(8) 0.0275(3) Uani d . 1 4
N N3 0.57996(13) 0.61483(4) 0.44472(8) 0.0274(3) Uani d . 1 4
N N4 0.16834(14) 0.66661(4) 0.25357(8) 0.0279(3) Uani d . 1 4
C C1 0.41194(17) 0.64001(5) 0.74124(9) 0.0271(4) Uani d . 1 4
C C2 0.52539(18) 0.61396(6) 0.71889(10) 0.0329(4) Uani d . 1 4
H H2A 0.5201 0.5817 0.7181 0.039 Uiso calc R 1 4
C C3 0.64689(19) 0.63649(7) 0.69772(10) 0.0385(4) Uani d . 1 4
H H3A 0.7256 0.6193 0.6814 0.046 Uiso calc R 1 4
C C4 0.6567(2) 0.68386(7) 0.69976(11) 0.0421(5) Uani d . 1 4
H H4A 0.7417 0.6984 0.6852 0.051 Uiso calc R 1 4
C C5 0.5443(2) 0.70945(6) 0.72263(10) 0.0384(4) Uani d . 1 4
H H5A 0.5512 0.7417 0.7241 0.046 Uiso calc R 1 4
C C6 0.41973(18) 0.68787(5) 0.74376(9) 0.0306(4) Uani d . 1 4
C C7 0.28475(19) 0.70389(6) 0.76935(10) 0.0322(4) Uani d . 1 4
C C8 0.2317(2) 0.74691(6) 0.78619(11) 0.0431(5) Uani d . 1 4
H H8A 0.2878 0.7734 0.7793 0.052 Uiso calc R 1 4
C C9 0.0967(2) 0.75024(7) 0.81284(11) 0.0493(5) Uani d . 1 4
H H9A 0.0606 0.7793 0.8258 0.059 Uiso calc R 1 4
C C10 0.0120(2) 0.71195(7) 0.82116(11) 0.0468(5) Uani d . 1 4
H H10A -0.0820 0.7154 0.8382 0.056 Uiso calc R 1 4
C C11 0.06163(19) 0.66884(6) 0.80515(11) 0.0385(4) Uani d . 1 4
H H11A 0.0038 0.6426 0.8114 0.046 Uiso calc R 1 4
C C12 0.19901(18) 0.66530(5) 0.77966(10) 0.0306(4) Uani d . 1 4
C C13 0.22740(16) 0.58089(5) 0.77080(9) 0.0267(3) Uani d . 1 4
C C14 0.09856(17) 0.56694(6) 0.72562(10) 0.0315(4) Uani d . 1 4
H H14A 0.0448 0.5877 0.6890 0.038 Uiso calc R 1 4
C C15 0.04736(17) 0.52304(6) 0.73321(10) 0.0334(4) Uani d . 1 4
C C16 0.12611(17) 0.49316(6) 0.78761(10) 0.0309(4) Uani d . 1 4
H H16A 0.0922 0.4629 0.7933 0.037 Uiso calc R 1 4
C C17 0.25452(16) 0.50739(5) 0.83373(9) 0.0267(3) Uani d . 1 4
C C18 0.30585(16) 0.55118(5) 0.82526(9) 0.0258(3) Uani d . 1 4
H H18A 0.3940 0.5608 0.8565 0.031 Uiso calc R 1 4
C C19 0.27761(17) 0.45455(5) 0.95570(9) 0.0267(4) Uani d . 1 4
C C20 0.14002(18) 0.45643(6) 0.98060(10) 0.0341(4) Uani d . 1 4
H H20A 0.0660 0.4751 0.9526 0.041 Uiso calc R 1 4
C C21 0.1141(2) 0.43014(7) 1.04771(11) 0.0434(5) Uani d . 1 4
H H21A 0.0208 0.4310 1.0665 0.052 Uiso calc R 1 4
C C22 0.2218(2) 0.40240(7) 1.08835(11) 0.0460(5) Uani d . 1 4
H H22A 0.2004 0.3844 1.1338 0.055 Uiso calc R 1 4
C C23 0.35877(19) 0.40069(6) 1.06370(10) 0.0373(4) Uani d . 1 4
H H23A 0.4317 0.3816 1.0917 0.045 Uiso calc R 1 4
C C24 0.38880(17) 0.42728(5) 0.99720(9) 0.0283(4) Uani d . 1 4
C C25 0.51718(17) 0.43418(5) 0.95646(10) 0.0275(4) Uani d . 1 4
C C26 0.65750(18) 0.41636(6) 0.96810(11) 0.0337(4) Uani d . 1 4
H H26A 0.6850 0.3955 1.0118 0.040 Uiso calc R 1 4
C C27 0.75564(19) 0.42934(6) 0.91567(12) 0.0404(4) Uani d . 1 4
H H27A 0.8517 0.4173 0.9232 0.048 Uiso calc R 1 4
C C28 0.7160(2) 0.45993(7) 0.85166(12) 0.0464(5) Uani d . 1 4
H H28A 0.7860 0.4685 0.8163 0.056 Uiso calc R 1 4
C C29 0.57758(19) 0.47825(6) 0.83807(11) 0.0391(4) Uani d . 1 4
H H29A 0.5511 0.4989 0.7939 0.047 Uiso calc R 1 4
C C30 0.47897(17) 0.46520(5) 0.89147(10) 0.0285(4) Uani d . 1 4
C C31 -0.0906(2) 0.50771(8) 0.68137(13) 0.0543(6) Uani d . 1 4
H H31A -0.0960 0.5216 0.6263 0.081 Uiso calc R 1 4
H H31B -0.1752 0.5171 0.7082 0.081 Uiso calc R 1 4
H H31C -0.0901 0.4745 0.6761 0.081 Uiso calc R 1 4
C C32 0.71967(16) 0.62901(5) 0.47688(9) 0.0268(3) Uani d . 1 4
C C33 0.77012(18) 0.67215(6) 0.49994(10) 0.0318(4) Uani d . 1 4
H H33A 0.7071 0.6978 0.4953 0.038 Uiso calc R 1 4
C C34 0.91550(18) 0.67640(6) 0.52998(11) 0.0368(4) Uani d . 1 4
H H34A 0.9522 0.7055 0.5471 0.044 Uiso calc R 1 4
C C35 1.01002(18) 0.63939(6) 0.53595(11) 0.0378(4) Uani d . 1 4
H H35A 1.1094 0.6435 0.5573 0.045 Uiso calc R 1 4
C C36 0.95993(17) 0.59695(6) 0.51104(10) 0.0341(4) Uani d . 1 4
H H36A 1.0247 0.5717 0.5141 0.041 Uiso calc R 1 4
C C37 0.81306(17) 0.59115(5) 0.48111(9) 0.0283(4) Uani d . 1 4
C C38 0.72705(17) 0.55249(6) 0.45035(9) 0.0286(4) Uani d . 1 4
C C39 0.75808(19) 0.50671(6) 0.44074(11) 0.0362(4) Uani d . 1 4
H H39A 0.8549 0.4958 0.4534 0.043 Uiso calc R 1 4
C C40 0.6475(2) 0.47731(6) 0.41274(11) 0.0379(4) Uani d . 1 4
H H40A 0.6679 0.4459 0.4060 0.045 Uiso calc R 1 4
C C41 0.50542(19) 0.49329(6) 0.39419(10) 0.0351(4) Uani d . 1 4
H H41A 0.4300 0.4723 0.3761 0.042 Uiso calc R 1 4
C C42 0.47147(18) 0.53863(6) 0.40137(10) 0.0318(4) Uani d . 1 4
H H42A 0.3746 0.5493 0.3879 0.038 Uiso calc R 1 4
C C43 0.58400(17) 0.56821(5) 0.42906(9) 0.0268(3) Uani d . 1 4
C C44 0.45648(16) 0.64348(5) 0.42645(9) 0.0251(3) Uani d . 1 4
C C45 0.37372(16) 0.64064(5) 0.34928(9) 0.0268(3) Uani d . 1 4
H H45A 0.3985 0.6195 0.3090 0.032 Uiso calc R 1 4
C C46 0.25485(16) 0.66907(5) 0.33223(9) 0.0259(3) Uani d . 1 4
C C47 0.22033(17) 0.70061(5) 0.39003(10) 0.0282(4) Uani d . 1 4
H H47A 0.1394 0.7203 0.3769 0.034 Uiso calc R 1 4
C C48 0.30322(16) 0.70377(5) 0.46735(10) 0.0278(4) Uani d . 1 4
C C49 0.41995(16) 0.67422(5) 0.48516(9) 0.0276(4) Uani d . 1 4
H H49A 0.4754 0.6751 0.5382 0.033 Uiso calc R 1 4
C C50 0.21311(17) 0.67856(5) 0.17760(9) 0.0264(3) Uani d . 1 4
C C51 0.34967(18) 0.69130(6) 0.15945(10) 0.0334(4) Uani d . 1 4
H H51A 0.4302 0.6931 0.2015 0.040 Uiso calc R 1 4
C C52 0.3645(2) 0.70125(6) 0.07790(11) 0.0378(4) Uani d . 1 4
H H52A 0.4574 0.7097 0.0635 0.045 Uiso calc R 1 4
C C53 0.2460(2) 0.69919(6) 0.01607(11) 0.0378(4) Uani d . 1 4
H H53A 0.2591 0.7067 -0.0394 0.045 Uiso calc R 1 4
C C54 0.11100(19) 0.68644(6) 0.03460(10) 0.0331(4) Uani d . 1 4
H H54A 0.0309 0.6849 -0.0078 0.040 Uiso calc R 1 4
C C55 0.09246(17) 0.67578(5) 0.11612(9) 0.0271(4) Uani d . 1 4
C C56 -0.02945(17) 0.66053(5) 0.15654(9) 0.0251(3) Uani d . 1 4
C C57 -0.17423(17) 0.64988(5) 0.12858(10) 0.0303(4) Uani d . 1 4
H H57A -0.2104 0.6531 0.0717 0.036 Uiso calc R 1 4
C C58 -0.26369(18) 0.63463(6) 0.18442(10) 0.0328(4) Uani d . 1 4
H H58A -0.3625 0.6276 0.1659 0.039 Uiso calc R 1 4
C C59 -0.21114(18) 0.62944(6) 0.26783(10) 0.0320(4) Uani d . 1 4
H H59A -0.2747 0.6185 0.3051 0.038 Uiso calc R 1 4
C C60 -0.06856(17) 0.63980(5) 0.29759(10) 0.0296(4) Uani d . 1 4
H H60A -0.0333 0.6364 0.3546 0.036 Uiso calc R 1 4
C C61 0.02111(16) 0.65531(5) 0.24095(9) 0.0252(3) Uani d . 1 4
C C62 0.26782(18) 0.73838(6) 0.53012(11) 0.0387(4) Uani d . 1 4
H H62A 0.3574 0.7538 0.5535 0.058 Uiso calc R 1 4
H H62B 0.2237 0.7231 0.5745 0.058 Uiso calc R 1 4
H H62C 0.1994 0.7608 0.5032 0.058 Uiso calc R 1 4

loop_
_atom_site_aniso_label
_atom_site_aniso_U_11
_atom_site_aniso_U_22
_atom_site_aniso_U_33
_atom_site_aniso_U_12
_atom_site_aniso_U_13
_atom_site_aniso_U_23
N1 0.0300(7) 0.0231(7) 0.0347(8) -0.0001(6) 0.0066(6) 0.0044(6)
N2 0.0270(7) 0.0256(7) 0.0297(7) -0.0013(6) 0.0029(5) 0.0063(6)
N3 0.0253(7) 0.0278(7) 0.0281(7) 0.0024(6) -0.0006(5) -0.0001(6)
N4 0.0260(7) 0.0341(8) 0.0226(7) -0.0002(6) -0.0019(5) 0.0016(6)
C1 0.0302(8) 0.0262(9) 0.0244(8) -0.0037(7) 0.0012(6) 0.0026(6)
C2 0.0336(9) 0.0333(10) 0.0314(9) -0.0012(7) 0.0027(7) 0.0000(7)
C3 0.0318(9) 0.0527(12) 0.0314(9) -0.0029(8) 0.0053(7) 0.0001(8)
C4 0.0402(11) 0.0546(13) 0.0311(9) -0.0194(9) 0.0026(8) 0.0039(9)
C5 0.0513(11) 0.0323(10) 0.0304(9) -0.0164(9) 0.0001(8) 0.0034(7)
C6 0.0412(10) 0.0268(9) 0.0224(8) -0.0057(7) -0.0015(7) 0.0034(7)
C7 0.0435(10) 0.0273(9) 0.0245(8) 0.0028(8) -0.0009(7) 0.0045(7)
C8 0.0641(13) 0.0278(10) 0.0349(10) 0.0074(9) -0.0047(9) 0.0029(8)
C9 0.0687(14) 0.0404(12) 0.0359(10) 0.0258(11) -0.0058(10) -0.0023(9)
C10 0.0467(11) 0.0603(14) 0.0322(10) 0.0242(10) -0.0006(8) -0.0010(9)
C11 0.0357(10) 0.0443(11) 0.0356(10) 0.0075(8) 0.0045(8) 0.0041(8)
C12 0.0377(9) 0.0279(9) 0.0253(8) 0.0069(7) 0.0008(7) 0.0048(7)
C13 0.0274(8) 0.0253(8) 0.0279(8) -0.0028(6) 0.0057(6) 0.0018(7)
C14 0.0299(9) 0.0352(10) 0.0286(8) -0.0011(7) 0.0006(7) 0.0104(7)
C15 0.0284(9) 0.0415(10) 0.0294(9) -0.0083(7) -0.0003(7) 0.0059(7)
C16 0.0319(9) 0.0298(9) 0.0310(9) -0.0087(7) 0.0036(7) 0.0032(7)
C17 0.0273(8) 0.0267(9) 0.0258(8) 0.0000(7) 0.0019(6) 0.0024(6)
C18 0.0238(8) 0.0271(9) 0.0261(8) -0.0031(6) 0.0013(6) 0.0005(7)
C19 0.0295(8) 0.0227(8) 0.0274(8) -0.0066(6) 0.0008(6) 0.0014(6)
C20 0.0311(9) 0.0378(10) 0.0330(9) -0.0050(7) 0.0017(7) 0.0021(8)
C21 0.0337(10) 0.0593(13) 0.0376(10) -0.0125(9) 0.0054(8) 0.0075(9)
C22 0.0421(11) 0.0604(13) 0.0337(10) -0.0196(9) -0.0027(8) 0.0184(9)
C23 0.0363(10) 0.0376(10) 0.0346(9) -0.0121(8) -0.0096(8) 0.0103(8)
C24 0.0304(8) 0.0247(9) 0.0283(8) -0.0079(7) -0.0032(7) 0.0011(7)
C25 0.0279(8) 0.0236(8) 0.0294(8) -0.0042(7) -0.0026(7) -0.0011(7)
C26 0.0350(9) 0.0256(9) 0.0380(9) -0.0003(7) -0.0058(8) -0.0006(7)
C27 0.0313(9) 0.0391(11) 0.0499(11) 0.0053(8) 0.0009(8) -0.0043(9)
C28 0.0362(10) 0.0573(13) 0.0480(11) 0.0026(9) 0.0148(9) 0.0081(10)
C29 0.0369(10) 0.0436(11) 0.0376(10) 0.0027(8) 0.0083(8) 0.0111(8)
C30 0.0279(8) 0.0264(9) 0.0304(8) -0.0023(7) 0.0002(7) 0.0004(7)
C31 0.0431(11) 0.0686(14) 0.0465(11) -0.0238(10) -0.0141(9) 0.0196(10)
C32 0.0250(8) 0.0328(9) 0.0220(8) 0.0004(7) 0.0005(6) 0.0030(7)
C33 0.0295(9) 0.0317(9) 0.0337(9) 0.0019(7) 0.0018(7) 0.0015(7)
C34 0.0322(9) 0.0358(10) 0.0414(10) -0.0052(8) 0.0003(8) 0.0024(8)
C35 0.0259(9) 0.0459(11) 0.0397(10) -0.0045(8) -0.0031(7) 0.0110(8)
C36 0.0279(9) 0.0378(10) 0.0355(9) 0.0058(7) -0.0005(7) 0.0120(8)
C37 0.0292(8) 0.0320(9) 0.0236(8) 0.0033(7) 0.0023(6) 0.0064(7)
C38 0.0301(9) 0.0316(9) 0.0239(8) 0.0029(7) 0.0024(6) 0.0042(7)
C39 0.0347(9) 0.0350(10) 0.0383(10) 0.0081(8) 0.0021(8) 0.0035(8)
C40 0.0491(11) 0.0285(10) 0.0359(10) 0.0065(8) 0.0043(8) -0.0017(8)
C41 0.0411(10) 0.0327(10) 0.0308(9) -0.0033(8) 0.0010(7) -0.0039(7)
C42 0.0313(9) 0.0348(10) 0.0288(8) 0.0021(7) 0.0006(7) -0.0023(7)
C43 0.0306(8) 0.0287(9) 0.0208(7) 0.0024(7) 0.0022(6) 0.0009(6)
C44 0.0223(8) 0.0262(8) 0.0263(8) 0.0006(6) 0.0003(6) 0.0027(6)
C45 0.0293(8) 0.0261(9) 0.0247(8) 0.0008(7) 0.0025(6) -0.0021(6)
C46 0.0244(8) 0.0282(9) 0.0241(8) -0.0019(6) -0.0012(6) 0.0020(6)
C47 0.0232(8) 0.0285(9) 0.0321(9) 0.0025(7) 0.0002(6) 0.0000(7)
C48 0.0249(8) 0.0291(9) 0.0295(8) -0.0023(7) 0.0033(6) -0.0028(7)
C49 0.0257(8) 0.0322(9) 0.0240(8) -0.0018(7) -0.0009(6) -0.0005(7)
C50 0.0317(9) 0.0241(8) 0.0230(8) 0.0017(7) 0.0014(6) 0.0008(6)
C51 0.0323(9) 0.0338(10) 0.0334(9) -0.0012(7) 0.0009(7) -0.0008(7)
C52 0.0396(10) 0.0344(10) 0.0407(10) -0.0033(8) 0.0106(8) 0.0033(8)
C53 0.0478(11) 0.0384(10) 0.0283(9) 0.0031(8) 0.0085(8) 0.0066(8)
C54 0.0385(10) 0.0347(10) 0.0250(8) 0.0046(8) -0.0003(7) 0.0029(7)
C55 0.0316(9) 0.0228(8) 0.0262(8) 0.0033(7) 0.0006(7) 0.0000(6)
C56 0.0302(8) 0.0198(8) 0.0242(8) 0.0033(6) -0.0008(6) -0.0003(6)
C57 0.0324(9) 0.0279(9) 0.0285(8) 0.0017(7) -0.0049(7) -0.0016(7)
C58 0.0279(8) 0.0318(9) 0.0369(9) -0.0023(7) -0.0027(7) -0.0047(7)
C59 0.0330(9) 0.0314(9) 0.0322(9) -0.0032(7) 0.0067(7) -0.0001(7)
C60 0.0338(9) 0.0297(9) 0.0246(8) 0.0003(7) 0.0005(7) 0.0018(7)
C61 0.0266(8) 0.0229(8) 0.0249(8) 0.0025(6) -0.0012(6) -0.0003(6)
C62 0.0311(9) 0.0440(11) 0.0402(10) 0.0024(8) 0.0007(8) -0.0143(8)

loop_
_atom_type_symbol
_atom_type_description
_atom_type_scat_dispersion_real
_atom_type_scat_dispersion_imag
_atom_type_scat_source
C C 0.0033 0.0016 'International Tables Vol C Tables 4.2.6.8 and 6.1.1.4'
H H 0.0000 0.0000 'International Tables Vol C Tables 4.2.6.8 and 6.1.1.4'
N N 0.0061 0.0033 'International Tables Vol C Tables 4.2.6.8 and 6.1.1.4'

loop_
_geom_angle_atom_site_label_1
_geom_angle_atom_site_label_2
_geom_angle_atom_site_label_3
_geom_angle
C12 N1 C1 108.42(13)
C12 N1 C13 124.87(14)
C1 N1 C13 126.64(13)
C19 N2 C30 108.58(12)
C19 N2 C17 126.05(13)
C30 N2 C17 125.37(13)
C43 N3 C32 108.49(12)
C43 N3 C44 125.60(12)
C32 N3 C44 125.82(13)
C61 N4 C50 108.59(12)
C61 N4 C46 125.26(13)
C50 N4 C46 125.96(13)
C2 C1 N1 129.75(15)
C2 C1 C6 121.52(15)
N1 C1 C6 108.73(14)
C1 C2 C3 117.75(16)
C1 C2 H2A 121.1
C3 C2 H2A 121.1
C2 C3 C4 121.60(17)
C2 C3 H3A 119.2
C4 C3 H3A 119.2
C5 C4 C3 120.33(17)
C5 C4 H4A 119.8
C3 C4 H4A 119.8
C4 C5 C6 119.59(17)
C4 C5 H5A 120.2
C6 C5 H5A 120.2
C5 C6 C1 119.20(16)
C5 C6 C7 133.86(16)
C1 C6 C7 106.94(14)
C8 C7 C12 119.39(17)
C8 C7 C6 133.62(17)
C12 C7 C6 106.96(14)
C9 C8 C7 118.77(18)
C9 C8 H8A 120.6
C7 C8 H8A 120.6
C8 C9 C10 121.21(18)
C8 C9 H9A 119.4
C10 C9 H9A 119.4
C11 C10 C9 121.41(19)
C11 C10 H10A 119.3
C9 C10 H10A 119.3
C10 C11 C12 117.48(18)
C10 C11 H11A 121.3
C12 C11 H11A 121.3
C11 C12 N1 129.33(16)
C11 C12 C7 121.71(16)
N1 C12 C7 108.94(15)
C14 C13 C18 120.26(14)
C14 C13 N1 119.67(14)
C18 C13 N1 120.04(13)
C15 C14 C13 120.68(15)
C15 C14 H14A 119.7
C13 C14 H14A 119.7
C14 C15 C16 119.13(14)
C14 C15 C31 120.20(15)
C16 C15 C31 120.65(16)
C15 C16 C17 120.12(15)
C15 C16 H16A 119.9
C17 C16 H16A 119.9
C18 C17 C16 120.46(14)
C18 C17 N2 119.41(13)
C16 C17 N2 120.12(14)
C17 C18 C13 119.33(14)
C17 C18 H18A 120.3
C13 C18 H18A 120.3
C20 C19 N2 129.55(14)
C20 C19 C24 121.80(15)
N2 C19 C24 108.65(14)
C21 C20 C19 117.52(16)
C21 C20 H20A 121.2
C19 C20 H20A 121.2
C20 C21 C22 121.40(17)
C20 C21 H21A 119.3
C22 C21 H21A 119.3
C23 C22 C21 121.01(16)
C23 C22 H22A 119.5
C21 C22 H22A 119.5
C22 C23 C24 118.94(16)
C22 C23 H23A 120.5
C24 C23 H23A 120.5
C23 C24 C19 119.31(15)
C23 C24 C25 133.59(15)
C19 C24 C25 107.09(13)
C26 C25 C30 119.45(15)
C26 C25 C24 133.71(15)
C30 C25 C24 106.83(13)
C27 C26 C25 119.14(16)
C27 C26 H26A 120.4
C25 C26 H26A 120.4
C26 C27 C28 120.67(16)
C26 C27 H27A 119.7
C28 C27 H27A 119.7
C29 C28 C27 121.84(18)
C29 C28 H28A 119.1
C27 C28 H28A 119.1
C28 C29 C30 117.28(16)
C28 C29 H29A 121.4
C30 C29 H29A 121.4
C29 C30 N2 129.49(15)
C29 C30 C25 121.62(15)
N2 C30 C25 108.85(14)
C15 C31 H31A 109.5
C15 C31 H31B 109.5
H31A C31 H31B 109.5
C15 C31 H31C 109.5
H31A C31 H31C 109.5
H31B C31 H31C 109.5
C33 C32 N3 129.74(14)
C33 C32 C37 121.70(14)
N3 C32 C37 108.53(13)
C34 C33 C32 117.41(15)
C34 C33 H33A 121.3
C32 C33 H33A 121.3
C33 C34 C35 122.09(16)
C33 C34 H34A 119.0
C35 C34 H34A 119.0
C36 C35 C34 120.13(15)
C36 C35 H35A 119.9
C34 C35 H35A 119.9
C35 C36 C37 119.51(16)
C35 C36 H36A 120.2
C37 C36 H36A 120.2
C36 C37 C32 119.13(15)
C36 C37 C38 133.62(15)
C32 C37 C38 107.24(13)
C39 C38 C43 119.49(15)
C39 C38 C37 133.61(15)
C43 C38 C37 106.89(14)
C40 C39 C38 119.39(16)
C40 C39 H39A 120.3
C38 C39 H39A 120.3
C39 C40 C41 120.32(16)
C39 C40 H40A 119.8
C41 C40 H40A 119.8
C42 C41 C40 121.75(16)
C42 C41 H41A 119.1
C40 C41 H41A 119.1
C41 C42 C43 117.60(15)
C41 C42 H42A 121.2
C43 C42 H42A 121.2
C42 C43 N3 129.67(14)
C42 C43 C38 121.41(15)
N3 C43 C38 108.85(13)
C49 C44 C45 120.48(14)
C49 C44 N3 119.91(13)
C45 C44 N3 119.61(14)
C46 C45 C44 118.86(14)
C46 C45 H45A 120.6
C44 C45 H45A 120.6
C45 C46 C47 120.75(14)
C45 C46 N4 119.74(14)
C47 C46 N4 119.50(14)
C46 C47 C48 120.66(14)
C46 C47 H47A 119.7
C48 C47 H47A 119.7
C49 C48 C47 118.40(14)
C49 C48 C62 120.55(14)
C47 C48 C62 121.04(14)
C44 C49 C48 120.79(14)
C44 C49 H49A 119.6
C48 C49 H49A 119.6
C51 C50 N4 129.30(14)
C51 C50 C55 122.04(14)
N4 C50 C55 108.66(13)
C52 C51 C50 117.46(15)
C52 C51 H51A 121.3
C50 C51 H51A 121.3
C51 C52 C53 121.46(17)
C51 C52 H52A 119.3
C53 C52 H52A 119.3
C54 C53 C52 120.69(16)
C54 C53 H53A 119.7
C52 C53 H53A 119.7
C53 C54 C55 119.34(15)
C53 C54 H54A 120.3
C55 C54 H54A 120.3
C54 C55 C50 119.01(15)
C54 C55 C56 134.08(14)
C50 C55 C56 106.89(13)
C57 C56 C61 119.16(15)
C57 C56 C55 133.81(14)
C61 C56 C55 107.00(13)
C58 C57 C56 119.17(15)
C58 C57 H57A 120.4
C56 C57 H57A 120.4
C57 C58 C59 120.76(15)
C57 C58 H58A 119.6
C59 C58 H58A 119.6
C60 C59 C58 121.53(16)
C60 C59 H59A 119.2
C58 C59 H59A 119.2
C59 C60 C61 117.44(14)
C59 C60 H60A 121.3
C61 C60 H60A 121.3
C60 C61 N4 129.20(13)
C60 C61 C56 121.93(14)
N4 C61 C56 108.84(14)
C48 C62 H62A 109.5
C48 C62 H62B 109.5
H62A C62 H62B 109.5
C48 C62 H62C 109.5
H62A C62 H62C 109.5
H62B C62 H62C 109.5

loop_
_geom_bond_atom_site_label_1
_geom_bond_atom_site_label_2
_geom_bond_distance
N1 C12 1.393(2)
N1 C1 1.396(2)
N1 C13 1.427(2)
N2 C19 1.393(2)
N2 C30 1.395(2)
N2 C17 1.4210(19)
N3 C43 1.395(2)
N3 C32 1.3981(19)
N3 C44 1.4213(19)
N4 C61 1.3928(19)
N4 C50 1.394(2)
N4 C46 1.4269(18)
C1 C2 1.382(2)
C1 C6 1.409(2)
C2 C3 1.383(2)
C2 H2A 0.9500
C3 C4 1.395(3)
C3 H3A 0.9500
C4 C5 1.370(3)
C4 H4A 0.9500
C5 C6 1.394(2)
C5 H5A 0.9500
C6 C7 1.442(2)
C7 C8 1.395(2)
C7 C12 1.405(2)
C8 C9 1.374(3)
C8 H8A 0.9500
C9 C10 1.387(3)
C9 H9A 0.9500
C10 C11 1.383(3)
C10 H10A 0.9500
C11 C12 1.387(2)
C11 H11A 0.9500
C13 C14 1.385(2)
C13 C18 1.385(2)
C14 C15 1.385(2)
C14 H14A 0.9500
C15 C16 1.389(2)
C15 C31 1.511(2)
C16 C17 1.391(2)
C16 H16A 0.9500
C17 C18 1.384(2)
C18 H18A 0.9500
C19 C20 1.382(2)
C19 C24 1.410(2)
C20 C21 1.381(2)
C20 H20A 0.9500
C21 C22 1.391(3)
C21 H21A 0.9500
C22 C23 1.375(3)
C22 H22A 0.9500
C23 C24 1.389(2)
C23 H23A 0.9500
C24 C25 1.442(2)
C25 C26 1.391(2)
C25 C30 1.408(2)
C26 C27 1.372(3)
C26 H26A 0.9500
C27 C28 1.391(3)
C27 H27A 0.9500
C28 C29 1.382(2)
C28 H28A 0.9500
C29 C30 1.387(2)
C29 H29A 0.9500
C31 H31A 0.9800
C31 H31B 0.9800
C31 H31C 0.9800
C32 C33 1.387(2)
C32 C37 1.405(2)
C33 C34 1.380(2)
C33 H33A 0.9500
C34 C35 1.392(2)
C34 H34A 0.9500
C35 C36 1.374(2)
C35 H35A 0.9500
C36 C37 1.397(2)
C36 H36A 0.9500
C37 C38 1.442(2)
C38 C39 1.388(2)
C38 C43 1.405(2)
C39 C40 1.374(2)
C39 H39A 0.9500
C40 C41 1.394(2)
C40 H40A 0.9500
C41 C42 1.377(2)
C41 H41A 0.9500
C42 C43 1.389(2)
C42 H42A 0.9500
C44 C49 1.385(2)
C44 C45 1.392(2)
C45 C46 1.382(2)
C45 H45A 0.9500
C46 C47 1.384(2)
C47 C48 1.395(2)
C47 H47A 0.9500
C48 C49 1.389(2)
C48 C62 1.505(2)
C49 H49A 0.9500
C50 C51 1.383(2)
C50 C55 1.408(2)
C51 C52 1.381(2)
C51 H51A 0.9500
C52 C53 1.397(2)
C52 H52A 0.9500
C53 C54 1.372(2)
C53 H53A 0.9500
C54 C55 1.393(2)
C54 H54A 0.9500
C55 C56 1.443(2)
C56 C57 1.397(2)
C56 C61 1.404(2)
C57 C58 1.375(2)
C57 H57A 0.9500
C58 C59 1.393(2)
C58 H58A 0.9500
C59 C60 1.383(2)
C59 H59A 0.9500
C60 C61 1.388(2)
C60 H60A 0.9500
C62 H62A 0.9800
C62 H62B 0.9800
C62 H62C 0.9800

loop_
_geom_hbond_atom_site_label_D
_geom_hbond_atom_site_label_H
_geom_hbond_atom_site_label_A
_geom_hbond_site_symmetry_A
_geom_hbond_distance_DH
_geom_hbond_distance_HA
_geom_hbond_distance_DA
_geom_hbond_angle_DHA
_geom_hbond_publ_flag
C9 H9A <i>Cg</i>1 4_576 0.95 2.959 3.776(2) 145 n
C5 H5A <i>Cg</i>2 4_676 0.95 2.770 3.6969(19) 165 n
C53 H53A <i>Cg</i>3 1_554 0.95 2.755 3.5983(19) 148 n
C8 H8A <i>Cg</i>4 4_676 0.95 2.805 3.7122(19) 160 n
C49 H49A <i>Cg</i>5 . 0.95 2.977 3.8654(16) 156 n
C57 H57A <i>Cg</i>6 3_566 0.95 2.845 3.3776(17) 117 n
C58 H58A <i>Cg</i>7 3_566 0.95 2.878 3.3749(18) 114 n
C59 H59A <i>Cg</i>8 1_455 0.95 2.658 3.5084(18) 149 n
C60 H60A <i>Cg</i>9 1_455 0.95 2.738 3.5180(17) 140 n

loop_
_geom_torsion_atom_site_label_1
_geom_torsion_atom_site_label_2
_geom_torsion_atom_site_label_3
_geom_torsion_atom_site_label_4
_geom_torsion
C12 N1 C1 C2 -179.43(16)
C13 N1 C1 C2 3.4(3)
C12 N1 C1 C6 -0.39(17)
C13 N1 C1 C6 -177.55(14)
N1 C1 C2 C3 177.99(15)
C6 C1 C2 C3 -1.0(2)
C1 C2 C3 C4 0.9(2)
C2 C3 C4 C5 -0.4(3)
C3 C4 C5 C6 -0.1(2)
C4 C5 C6 C1 0.1(2)
C4 C5 C6 C7 -179.48(17)
C2 C1 C6 C5 0.5(2)
N1 C1 C6 C5 -178.65(13)
C2 C1 C6 C7 -179.86(14)
N1 C1 C6 C7 1.00(17)
C5 C6 C7 C8 -3.6(3)
C1 C6 C7 C8 176.83(17)
C5 C6 C7 C12 178.35(17)
C1 C6 C7 C12 -1.23(17)
C12 C7 C8 C9 0.3(2)
C6 C7 C8 C9 -177.59(17)
C7 C8 C9 C10 -1.6(3)
C8 C9 C10 C11 1.8(3)
C9 C10 C11 C12 -0.6(3)
C10 C11 C12 N1 177.13(16)
C10 C11 C12 C7 -0.7(2)
C1 N1 C12 C11 -178.50(16)
C13 N1 C12 C11 -1.3(3)
C1 N1 C12 C7 -0.41(17)
C13 N1 C12 C7 176.81(14)
C8 C7 C12 C11 0.9(2)
C6 C7 C12 C11 179.28(15)
C8 C7 C12 N1 -177.37(14)
C6 C7 C12 N1 1.02(17)
C12 N1 C13 C14 58.8(2)
C1 N1 C13 C14 -124.46(17)
C12 N1 C13 C18 -119.32(17)
C1 N1 C13 C18 57.4(2)
C18 C13 C14 C15 -0.9(3)
N1 C13 C14 C15 -179.08(15)
C13 C14 C15 C16 0.7(3)
C13 C14 C15 C31 -177.85(17)
C14 C15 C16 C17 0.1(3)
C31 C15 C16 C17 178.67(17)
C15 C16 C17 C18 -0.7(2)
C15 C16 C17 N2 178.26(15)
C19 N2 C17 C18 123.85(17)
C30 N2 C17 C18 -56.5(2)
C19 N2 C17 C16 -55.1(2)
C30 N2 C17 C16 124.50(17)
C16 C17 C18 C13 0.5(2)
N2 C17 C18 C13 -178.47(14)
C14 C13 C18 C17 0.3(2)
N1 C13 C18 C17 178.44(14)
C30 N2 C19 C20 178.56(16)
C17 N2 C19 C20 -1.8(3)
C30 N2 C19 C24 -0.78(17)
C17 N2 C19 C24 178.90(14)
N2 C19 C20 C21 -179.87(16)
C24 C19 C20 C21 -0.6(2)
C19 C20 C21 C22 -0.6(3)
C20 C21 C22 C23 0.9(3)
C21 C22 C23 C24 0.1(3)
C22 C23 C24 C19 -1.3(2)
C22 C23 C24 C25 179.13(17)
C20 C19 C24 C23 1.6(2)
N2 C19 C24 C23 -179.01(14)
C20 C19 C24 C25 -178.74(14)
N2 C19 C24 C25 0.66(17)
C23 C24 C25 C26 0.9(3)
C19 C24 C25 C26 -178.68(17)
C23 C24 C25 C30 179.31(17)
C19 C24 C25 C30 -0.30(17)
C30 C25 C26 C27 -0.2(2)
C24 C25 C26 C27 178.01(17)
C25 C26 C27 C28 0.1(3)
C26 C27 C28 C29 -0.2(3)
C27 C28 C29 C30 0.5(3)
C28 C29 C30 N2 -178.15(17)
C28 C29 C30 C25 -0.7(3)
C19 N2 C30 C29 178.33(17)
C17 N2 C30 C29 -1.4(3)
C19 N2 C30 C25 0.59(17)
C17 N2 C30 C25 -179.09(14)
C26 C25 C30 C29 0.5(2)
C24 C25 C30 C29 -178.12(15)
C26 C25 C30 N2 178.48(14)
C24 C25 C30 N2 -0.18(17)
C43 N3 C32 C33 178.35(16)
C44 N3 C32 C33 1.7(3)
C43 N3 C32 C37 0.38(17)
C44 N3 C32 C37 -176.22(14)
N3 C32 C33 C34 -179.80(16)
C37 C32 C33 C34 -2.1(2)
C32 C33 C34 C35 1.1(3)
C33 C34 C35 C36 0.5(3)
C34 C35 C36 C37 -1.1(3)
C35 C36 C37 C32 0.2(2)
C35 C36 C37 C38 179.64(17)
C33 C32 C37 C36 1.4(2)
N3 C32 C37 C36 179.59(14)
C33 C32 C37 C38 -178.14(14)
N3 C32 C37 C38 0.03(17)
C36 C37 C38 C39 1.5(3)
C32 C37 C38 C39 -179.01(18)
C36 C37 C38 C43 -179.89(17)
C32 C37 C38 C43 -0.42(17)
C43 C38 C39 C40 -1.8(2)
C37 C38 C39 C40 176.64(17)
C38 C39 C40 C41 0.0(3)
C39 C40 C41 C42 1.4(3)
C40 C41 C42 C43 -0.9(2)
C41 C42 C43 N3 -177.46(15)
C41 C42 C43 C38 -1.0(2)
C32 N3 C43 C42 176.13(16)
C44 N3 C43 C42 -7.3(3)
C32 N3 C43 C38 -0.65(17)
C44 N3 C43 C38 175.96(14)
C39 C38 C43 C42 2.4(2)
C37 C38 C43 C42 -176.44(14)
C39 C38 C43 N3 179.48(14)
C37 C38 C43 N3 0.65(17)
C43 N3 C44 C49 134.06(16)
C32 N3 C44 C49 -49.9(2)
C43 N3 C44 C45 -46.4(2)
C32 N3 C44 C45 129.62(16)
C49 C44 C45 C46 0.2(2)
N3 C44 C45 C46 -179.35(14)
C44 C45 C46 C47 1.5(2)
C44 C45 C46 N4 -179.82(14)
C61 N4 C46 C45 118.59(17)
C50 N4 C46 C45 -67.0(2)
C61 N4 C46 C47 -62.7(2)
C50 N4 C46 C47 111.75(18)
C45 C46 C47 C48 -1.2(2)
N4 C46 C47 C48 -179.92(14)
C46 C47 C48 C49 -0.7(2)
C46 C47 C48 C62 179.13(16)
C45 C44 C49 C48 -2.1(2)
N3 C44 C49 C48 177.40(14)
C47 C48 C49 C44 2.4(2)
C62 C48 C49 C44 -177.48(15)
C61 N4 C50 C51 -178.61(16)
C46 N4 C50 C51 6.2(3)
C61 N4 C50 C55 1.23(17)
C46 N4 C50 C55 -173.99(14)
N4 C50 C51 C52 179.64(16)
C55 C50 C51 C52 -0.2(2)
C50 C51 C52 C53 0.9(3)
C51 C52 C53 C54 -1.0(3)
C52 C53 C54 C55 0.4(3)
C53 C54 C55 C50 0.2(2)
C53 C54 C55 C56 -178.33(17)
C51 C50 C55 C54 -0.4(2)
N4 C50 C55 C54 179.78(14)
C51 C50 C55 C56 178.56(15)
N4 C50 C55 C56 -1.29(17)
C54 C55 C56 C57 1.5(3)
C50 C55 C56 C57 -177.22(17)
C54 C55 C56 C61 179.58(17)
C50 C55 C56 C61 0.88(17)
C61 C56 C57 C58 0.1(2)
C55 C56 C57 C58 178.03(16)
C56 C57 C58 C59 -0.5(2)
C57 C58 C59 C60 0.7(3)
C58 C59 C60 C61 -0.5(2)
C59 C60 C61 N4 -177.70(15)
C59 C60 C61 C56 0.1(2)
C50 N4 C61 C60 177.37(16)
C46 N4 C61 C60 -7.4(3)
C50 N4 C61 C56 -0.66(17)
C46 N4 C61 C56 174.60(14)
C57 C56 C61 C60 0.1(2)
C55 C56 C61 C60 -178.35(14)
C57 C56 C61 N4 178.29(14)
C55 C56 C61 N4 -0.14(17)
